data_7033846
loop_
_publ_author_name
'Khavasi, Hamid Reza'
'Mir Mohammad Sadegh, Bahareh'

_publ_section_title
;
 Influence of N-heteroaromatic \p-\p stacking on supramolecular assembly
 and coordination geometry; effect of a single-atom change in the ligand.
;
_journal_issue 12
_journal_name_full 'Dalton transactions (Cambridge, England : 2003)'
_journal_page_first 5488
_journal_page_last 5502
_journal_paper_doi 10.1039/c4dt03518f
_journal_volume 44
_journal_year 2015
_chemical_formula_sum 'C14 H10 Hg I2 N4 O'
_chemical_formula_weight 704.65
_chemical_name_systematic
; 
 ? 
;
_space_group_IT_number 2
_symmetry_cell_setting triclinic
_symmetry_space_group_name_Hall '-P 1'
_symmetry_space_group_name_H-M 'P -1'
_atom_sites_solution_hydrogens geom
_atom_sites_solution_primary direct
_atom_sites_solution_secondary difmap
_audit_creation_method SHELXL-97
_audit_update_record
;
2014-07-23 deposited with the CCDC.
2015-01-27 downloaded from the CCDC.
;
_cell_angle_alpha 91.562(7)
_cell_angle_beta 93.790(6)
_cell_angle_gamma 113.327(6)
_cell_formula_units_Z 2
_cell_length_a 6.7642(5)
_cell_length_b 7.7232(7)
_cell_length_c 17.7949(15)
_cell_measurement_reflns_used 7617
_cell_measurement_temperature 298(2)
_cell_measurement_theta_max 27.00
_cell_measurement_theta_min 2.30
_cell_volume 850.32(13)
_computing_cell_refinement 'X-Area 1.31 (Stoe & Cie GmbH, 2005)'
_computing_data_collection 'X-Area 1.31 (Stoe & Cie GmbH, 2005)'
_computing_data_reduction 'X-Area 1.31 (Stoe & Cie GmbH, 2005)'
_computing_molecular_graphics 'ORTEP-3 for Windows (Farrugia, 1997)'
_computing_publication_material 'WinGX (Farrugia, 1999)'
_computing_structure_refinement 'SHELXL-97 (Sheldrick, 1997)'
_computing_structure_solution 'SHELXS-97 (Sheldrick, 1990)'
_diffrn_ambient_temperature 298(2)
_diffrn_detector_area_resol_mean '0.15 mm'
_diffrn_measured_fraction_theta_full 0.992
_diffrn_measured_fraction_theta_max 0.992
_diffrn_measurement_device_type 'STOE IPDS II'
_diffrn_measurement_method 'rotation method'
_diffrn_radiation_monochromator graphite
_diffrn_radiation_source 'fine-focus sealed tube'
_diffrn_radiation_type MoK\a
_diffrn_radiation_wavelength 0.71073
_diffrn_reflns_av_R_equivalents 0.0982
_diffrn_reflns_av_sigmaI/netI 0.0674
_diffrn_reflns_limit_h_max 8
_diffrn_reflns_limit_h_min -8
_diffrn_reflns_limit_k_max 9
_diffrn_reflns_limit_k_min -9
_diffrn_reflns_limit_l_max 22
_diffrn_reflns_limit_l_min -20
_diffrn_reflns_number 7617
_diffrn_reflns_theta_full 27.00
_diffrn_reflns_theta_max 27.00
_diffrn_reflns_theta_min 2.30
_diffrn_standards_number 0
_exptl_absorpt_coefficient_mu 12.687
_exptl_absorpt_correction_T_max 0.2910
_exptl_absorpt_correction_T_min 0.2351
_exptl_absorpt_correction_type numerical
_exptl_absorpt_process_details 'shape of crystal determined optically'
_exptl_crystal_colour 'light yellow'
_exptl_crystal_density_diffrn 2.752
_exptl_crystal_density_method 'not measured'
_exptl_crystal_description Plate
_exptl_crystal_F_000 632
_exptl_crystal_size_max 0.50
_exptl_crystal_size_mid 0.10
_exptl_crystal_size_min 0.10
_refine_diff_density_max 1.351
_refine_diff_density_min -1.346
_refine_diff_density_rms 0.511
_refine_ls_extinction_method none
_refine_ls_goodness_of_fit_ref 1.056
_refine_ls_hydrogen_treatment mixed
_refine_ls_matrix_type full
_refine_ls_number_parameters 199
_refine_ls_number_reflns 3690
_refine_ls_number_restraints 0
_refine_ls_restrained_S_all 1.056
_refine_ls_R_factor_all 0.0989
_refine_ls_R_factor_gt 0.0901
_refine_ls_shift/su_max 0.004
_refine_ls_shift/su_mean 0.000
_refine_ls_structure_factor_coef Fsqd
_refine_ls_weighting_details 'calc w=1/[\s^2^(Fo^2^)+(0.2000P)^2^+0.0000P] where P=(Fo^2^+2Fc^2^)/3'
_refine_ls_weighting_scheme calc
_refine_ls_wR_factor_gt 0.1815
_refine_ls_wR_factor_ref 0.1918
_reflns_number_gt 2794
_reflns_number_total 3690
_reflns_threshold_expression >2sigma(I)
_cod_data_source_file c4dt03518f2.cif
_cod_data_source_block d:\determination\solution\879\kh879
_cod_depositor_comments
;
The following automatic conversions were performed:

'_symmetry_cell_setting' value 'Triclinic' changed to 'triclinic'
according to
/usr/data/users/saulius/crontab/automatic-downloads/rss-feeds/RSC/lib/dictionaries/cif_core.dic
dictionary named 'cif_core.dic' version 2.4.2 from 2011-04-26.

Automatic conversion script
Id: cif_fix_values 3008 2015-01-20 13:52:24Z robertas 

 Adding full bibliography for 7033842--7033846.cif.
;
_cod_original_cell_volume 850.32(12)
_cod_original_sg_symbol_H-M P-1
_cod_original_formula_sum 'C14 H10 Hg1 I2 N4 O1'
_cod_database_code 7033846

loop_
_symmetry_equiv_pos_as_xyz
'x, y, z'
'-x, -y, -z'

loop_
_atom_site_label
_atom_site_type_symbol
_atom_site_fract_x
_atom_site_fract_y
_atom_site_fract_z
_atom_site_U_iso_or_equiv
_atom_site_adp_type
_atom_site_occupancy
_atom_site_symmetry_multiplicity
_atom_site_calc_flag
_atom_site_refinement_flags
C1 C 0.874(2) 1.029(2) 0.2811(9) 0.057(3) Uani 1 1 d .
H1 H 1.0228 1.0642 0.2820 0.068 Uiso 1 1 calc R
C2 C 0.762(2) 0.9319(19) 0.3409(8) 0.051(3) Uani 1 1 d .
H2 H 0.8409 0.9110 0.3819 0.061 Uiso 1 1 calc R
C3 C 0.448(2) 0.9096(19) 0.2816(7) 0.048(3) Uani 1 1 d .
H3 H 0.2987 0.8683 0.2797 0.058 Uiso 1 1 calc R
C4 C 0.5526(19) 1.0081(16) 0.2228(9) 0.046(3) Uani 1 1 d .
C5 C 0.429(2) 1.0503(15) 0.1577(8) 0.043(3) Uani 1 1 d .
C6 C 0.496(2) 1.2033(15) 0.0344(7) 0.043(3) Uani 1 1 d .
C7 C 0.278(2) 1.1699(19) 0.0116(9) 0.052(3) Uani 1 1 d .
H7 H 0.1663 1.1061 0.0413 0.062 Uiso 1 1 calc R
C8 C 0.241(2) 1.2344(19) -0.0543(9) 0.055(3) Uani 1 1 d .
H8 H 0.0998 1.2131 -0.0714 0.065 Uiso 1 1 calc R
C9 C 0.412(2) 1.3344(16) -0.0990(8) 0.046(3) Uani 1 1 d .
C10 C 0.383(3) 1.4112(19) -0.1696(11) 0.065(4) Uani 1 1 d .
H10 H 0.2453 1.3935 -0.1891 0.078 Uiso 1 1 calc R
C11 C 0.555(3) 1.509(2) -0.2079(8) 0.065(4) Uani 1 1 d .
H11 H 0.5370 1.5577 -0.2537 0.078 Uiso 1 1 calc R
C12 C 0.768(3) 1.535(2) -0.1757(9) 0.066(4) Uani 1 1 d .
H12 H 0.8866 1.6035 -0.2015 0.079 Uiso 1 1 calc R
C13 C 0.801(3) 1.463(2) -0.1097(10) 0.060(4) Uani 1 1 d .
H13 H 0.9401 1.4819 -0.0912 0.072 Uiso 1 1 calc R
C14 C 0.625(2) 1.3608(15) -0.0694(8) 0.046(3) Uani 1 1 d .
N1 N 0.7685(18) 1.0697(16) 0.2228(7) 0.052(3) Uani 1 1 d .
N2 N 0.5516(19) 0.8697(16) 0.3419(7) 0.051(3) Uani 1 1 d .
N3 N 0.5532(18) 1.1386(14) 0.1020(7) 0.046(2) Uani 1 1 d .
H3A H 0.6874 1.1577 0.1092 0.055 Uiso 1 1 calc R
N4 N 0.6596(17) 1.2927(13) -0.0029(7) 0.045(2) Uani 1 1 d .
O1 O 0.2332(16) 1.0059(16) 0.1598(7) 0.060(3) Uani 1 1 d .
Hg1 Hg 0.34030(10) 0.69803(10) 0.44800(4) 0.0663(3) Uani 1 1 d .
I1 I -0.03852(17) 0.53043(15) 0.37536(7) 0.0644(4) Uani 1 1 d .
I2 I 0.66395(18) 0.80714(17) 0.55075(6) 0.0717(4) Uani 1 1 d .

loop_
_atom_site_aniso_label
_atom_site_aniso_U_11
_atom_site_aniso_U_22
_atom_site_aniso_U_33
_atom_site_aniso_U_23
_atom_site_aniso_U_13
_atom_site_aniso_U_12
C1 0.040(7) 0.066(8) 0.067(9) 0.008(7) 0.008(6) 0.022(6)
C2 0.050(7) 0.053(7) 0.041(7) -0.003(5) -0.008(6) 0.014(6)
C3 0.049(7) 0.054(7) 0.041(6) 0.007(5) 0.002(5) 0.019(6)
C4 0.035(6) 0.033(5) 0.071(8) -0.001(5) 0.009(5) 0.012(4)
C5 0.046(6) 0.033(5) 0.054(7) 0.003(5) 0.012(5) 0.019(5)
C6 0.044(6) 0.032(5) 0.050(7) 0.004(5) 0.002(5) 0.013(5)
C7 0.040(6) 0.046(6) 0.068(9) 0.013(6) 0.006(6) 0.014(5)
C8 0.043(7) 0.046(6) 0.073(9) 0.015(6) 0.005(6) 0.014(5)
C9 0.052(7) 0.035(5) 0.049(7) 0.001(5) -0.003(6) 0.016(5)
C10 0.074(10) 0.037(6) 0.090(12) 0.007(7) 0.015(9) 0.026(6)
C11 0.105(13) 0.051(7) 0.040(7) 0.007(6) -0.001(8) 0.034(8)
C12 0.082(11) 0.048(7) 0.053(8) 0.003(6) 0.003(8) 0.013(7)
C13 0.053(8) 0.048(7) 0.079(10) 0.006(7) 0.013(7) 0.017(6)
C14 0.050(7) 0.028(5) 0.058(7) 0.000(5) 0.012(6) 0.011(4)
N1 0.037(5) 0.049(6) 0.068(7) 0.003(5) 0.002(5) 0.014(4)
N2 0.051(6) 0.055(6) 0.048(6) 0.011(5) 0.015(5) 0.021(5)
N3 0.040(5) 0.038(5) 0.057(6) 0.005(4) 0.006(5) 0.014(4)
N4 0.041(5) 0.027(4) 0.065(7) 0.005(4) 0.004(5) 0.010(4)
O1 0.040(5) 0.069(6) 0.071(7) 0.015(5) 0.004(5) 0.022(5)
Hg1 0.0519(4) 0.0804(5) 0.0607(5) 0.0048(3) -0.0020(3) 0.0210(3)
I1 0.0499(6) 0.0668(6) 0.0685(7) 0.0078(5) 0.0001(4) 0.0154(4)
I2 0.0597(7) 0.0854(8) 0.0654(7) -0.0049(6) -0.0110(5) 0.0270(6)

loop_
_atom_type_symbol
_atom_type_description
_atom_type_scat_dispersion_real
_atom_type_scat_dispersion_imag
_atom_type_scat_source
C C 0.0033 0.0016 'International Tables Vol C Tables 4.2.6.8 and 6.1.1.4'
H H 0.0000 0.0000 'International Tables Vol C Tables 4.2.6.8 and 6.1.1.4'
N N 0.0061 0.0033 'International Tables Vol C Tables 4.2.6.8 and 6.1.1.4'
O O 0.0106 0.0060 'International Tables Vol C Tables 4.2.6.8 and 6.1.1.4'
Hg Hg -2.3894 9.2266 'International Tables Vol C Tables 4.2.6.8 and 6.1.1.4'
I I -0.4742 1.8119 'International Tables Vol C Tables 4.2.6.8 and 6.1.1.4'

loop_
_geom_angle_atom_site_label_1
_geom_angle_atom_site_label_2
_geom_angle_atom_site_label_3
_geom_angle
N1 C1 C2 120.4(13)
N1 C1 H1 119.8
C2 C1 H1 119.8
N2 C2 C1 123.2(13)
N2 C2 H2 118.4
C1 C2 H2 118.4
N2 C3 C4 123.4(13)
N2 C3 H3 118.3
C4 C3 H3 118.3
N1 C4 C3 120.4(14)
N1 C4 C5 118.7(13)
C3 C4 C5 120.9(12)
O1 C5 N3 127.0(13)
O1 C5 C4 119.0(12)
N3 C5 C4 114.0(11)
N4 C6 N3 112.8(11)
N4 C6 C7 125.3(12)
N3 C6 C7 121.8(12)
C8 C7 C6 116.9(14)
C8 C7 H7 121.5
C6 C7 H7 121.5
C7 C8 C9 121.5(13)
C7 C8 H8 119.2
C9 C8 H8 119.2
C8 C9 C14 116.2(12)
C8 C9 C10 124.3(13)
C14 C9 C10 119.5(13)
C11 C10 C9 120.7(16)
C11 C10 H10 119.6
C9 C10 H10 119.6
C10 C11 C12 118.2(15)
C10 C11 H11 120.9
C12 C11 H11 120.9
C13 C12 C11 122.9(16)
C13 C12 H12 118.6
C11 C12 H12 118.6
C12 C13 C14 119.7(16)
C12 C13 H13 120.2
C14 C13 H13 120.2
N4 C14 C13 119.2(14)
N4 C14 C9 121.7(12)
C13 C14 C9 119.0(14)
C1 N1 C4 117.4(13)
C2 N2 C3 115.2(12)
C2 N2 Hg1 124.9(9)
C3 N2 Hg1 119.9(9)
C5 N3 C6 129.9(11)
C5 N3 H3A 115.0
C6 N3 H3A 115.0
C6 N4 C14 118.3(11)
N2 Hg1 I1 99.5(3)
N2 Hg1 I2 96.6(3)
I1 Hg1 I2 163.81(6)

loop_
_geom_bond_atom_site_label_1
_geom_bond_atom_site_label_2
_geom_bond_distance
C1 N1 1.338(19)
C1 C2 1.40(2)
C1 H1 0.9300
C2 N2 1.312(19)
C2 H2 0.9300
C3 N2 1.352(17)
C3 C4 1.374(19)
C3 H3 0.9300
C4 N1 1.345(16)
C4 C5 1.50(2)
C5 O1 1.235(16)
C5 N3 1.358(17)
C6 N4 1.289(17)
C6 N3 1.404(17)
C6 C7 1.420(18)
C7 C8 1.33(2)
C7 H7 0.9300
C8 C9 1.42(2)
C8 H8 0.9300
C9 C14 1.434(19)
C9 C10 1.44(2)
C10 C11 1.35(3)
C10 H10 0.9300
C11 C12 1.45(3)
C11 H11 0.9300
C12 C13 1.36(2)
C12 H12 0.9300
C13 C14 1.40(2)
C13 H13 0.9300
C14 N4 1.352(19)
N2 Hg1 2.521(11)
N3 H3A 0.8600
Hg1 I1 2.5993(12)
Hg1 I2 2.6023(12)

loop_
_geom_torsion_atom_site_label_1
_geom_torsion_atom_site_label_2
_geom_torsion_atom_site_label_3
_geom_torsion_atom_site_label_4
_geom_torsion
N1 C1 C2 N2 3(2)
N2 C3 C4 N1 0(2)
N2 C3 C4 C5 -179.2(12)
N1 C4 C5 O1 -175.0(12)
C3 C4 C5 O1 4.6(18)
N1 C4 C5 N3 4.2(15)
C3 C4 C5 N3 -176.2(11)
N4 C6 C7 C8 1(2)
N3 C6 C7 C8 -178.7(13)
C6 C7 C8 C9 -1(2)
C7 C8 C9 C14 0(2)
C7 C8 C9 C10 -178.5(13)
C8 C9 C10 C11 178.4(14)
C14 C9 C10 C11 0(2)
C9 C10 C11 C12 0(2)
C10 C11 C12 C13 1(2)
C11 C12 C13 C14 -1(2)
C12 C13 C14 N4 -178.9(13)
C12 C13 C14 C9 0(2)
C8 C9 C14 N4 0.4(17)
C10 C9 C14 N4 179.4(12)
C8 C9 C14 C13 -178.2(12)
C10 C9 C14 C13 0.8(18)
C2 C1 N1 C4 -3(2)
C3 C4 N1 C1 1.0(18)
C5 C4 N1 C1 -179.4(12)
C1 C2 N2 C3 -2(2)
C1 C2 N2 Hg1 -179.4(11)
C4 C3 N2 C2 0.0(19)
C4 C3 N2 Hg1 177.7(10)
O1 C5 N3 C6 1(2)
C4 C5 N3 C6 -178.2(11)
N4 C6 N3 C5 175.5(11)
C7 C6 N3 C5 -4.7(19)
N3 C6 N4 C14 179.5(10)
C7 C6 N4 C14 -0.3(18)
C13 C14 N4 C6 178.1(12)
C9 C14 N4 C6 -0.5(17)
C2 N2 Hg1 I1 -159.0(10)
C3 N2 Hg1 I1 23.6(10)
C2 N2 Hg1 I2 19.0(11)
C3 N2 Hg1 I2 -158.4(10)
